data_4075863
loop_
_publ_author_name
'Hodson, Bruce E.'
'McGrath, Thomas D.'
'Stone, F. Gordon A.'

_publ_section_title
;
 Synthesis and Reactivity of the 13-Vertex Metallacarborane Anions
 [4,4,4-(CO)3-closo-4,1,6-MC2B10H12]-(M = Re, Mn)
;
_journal_issue 14
_journal_name_full Organometallics
_journal_page_first 3386
_journal_paper_doi 10.1021/om050226g
_journal_volume 24
_journal_year 2005
_chemical_formula_sum 'C41 H42 B10 Mn N O3 P2'
_chemical_formula_weight 821.74
_chemical_name_systematic
; 
 ? 
;
_space_group_IT_number 14
_symmetry_cell_setting monoclinic
_symmetry_space_group_name_Hall '-P 2ybc'
_symmetry_space_group_name_H-M 'P 1 21/c 1'
_atom_sites_solution_hydrogens geom
_atom_sites_solution_primary direct
_atom_sites_solution_secondary difmap
_audit_creation_method SHELXL-97
_cell_angle_alpha 90.00
_cell_angle_beta 99.847(6)
_cell_angle_gamma 90.00
_cell_formula_units_Z 4
_cell_length_a 11.5244(15)
_cell_length_b 17.356(2)
_cell_length_c 21.248(3)
_cell_measurement_reflns_used 6183
_cell_measurement_temperature 110(2)
_cell_measurement_theta_max 25.05
_cell_measurement_theta_min 2.22
_cell_volume 4187.4(9)
_computing_cell_refinement 'Bruker APEX2 (Bruker, 2003)'
_computing_data_collection 'Bruker APEX2 (Bruker, 2003)'
_computing_data_reduction 'Bruker APEX2 (Bruker, 2003)'
_computing_molecular_graphics 'Bruker SHELXTL (Bruker, 2001)'
_computing_publication_material 'Bruker SHELXTL (Bruker, 2001)'
_computing_structure_refinement 'Bruker SHELXTL (Bruker, 2001)'
_computing_structure_solution 'Bruker SHELXTL (Bruker, 2001)'
_diffrn_ambient_temperature 110(2)
_diffrn_measured_fraction_theta_full 0.998
_diffrn_measured_fraction_theta_max 0.992
_diffrn_measurement_device_type 'Bruker-Nonius X8 Apex CCD area detector'
_diffrn_measurement_method 'phi and omega scans'
_diffrn_radiation_monochromator graphite
_diffrn_radiation_source 'fine-focus sealed tube'
_diffrn_radiation_type MoK\a
_diffrn_radiation_wavelength 0.71073
_diffrn_reflns_av_R_equivalents 0.0592
_diffrn_reflns_av_sigmaI/netI 0.0460
_diffrn_reflns_limit_h_max 14
_diffrn_reflns_limit_h_min -14
_diffrn_reflns_limit_k_max 21
_diffrn_reflns_limit_k_min -21
_diffrn_reflns_limit_l_max 26
_diffrn_reflns_limit_l_min -26
_diffrn_reflns_number 58418
_diffrn_reflns_theta_full 25.00
_diffrn_reflns_theta_max 26.19
_diffrn_reflns_theta_min 2.27
_exptl_absorpt_coefficient_mu 0.432
_exptl_absorpt_correction_T_max 0.970
_exptl_absorpt_correction_T_min 0.794
_exptl_absorpt_correction_type multi-scan
_exptl_absorpt_process_details 'SADABS (Bruker, 2003)'
_exptl_crystal_colour 'pale yellow'
_exptl_crystal_density_diffrn 1.303
_exptl_crystal_density_method 'not measured'
_exptl_crystal_description block
_exptl_crystal_F_000 1696
_exptl_crystal_size_max 0.25
_exptl_crystal_size_mid 0.09
_exptl_crystal_size_min 0.08
_refine_diff_density_max 0.779
_refine_diff_density_min -0.489
_refine_diff_density_rms 0.058
_refine_ls_extinction_method none
_refine_ls_goodness_of_fit_ref 1.044
_refine_ls_hydrogen_treatment mixed
_refine_ls_matrix_type full
_refine_ls_number_parameters 568
_refine_ls_number_reflns 8337
_refine_ls_number_restraints 6
_refine_ls_restrained_S_all 1.045
_refine_ls_R_factor_all 0.0608
_refine_ls_R_factor_gt 0.0398
_refine_ls_shift/su_max 0.002
_refine_ls_shift/su_mean 0.000
_refine_ls_structure_factor_coef Fsqd
_refine_ls_weighting_details 'calc w=1/[\s^2^(Fo^2^)+(0.0475P)^2^+1.8051P] where P=(Fo^2^+2Fc^2^)/3'
_refine_ls_weighting_scheme calc
_refine_ls_wR_factor_gt 0.0939
_refine_ls_wR_factor_ref 0.1017
_reflns_number_gt 6267
_reflns_number_total 8337
_reflns_threshold_expression >2sigma(I)
_cod_data_source_file om050226gsi20050323_054926.cif
_cod_data_source_block 2b
_cod_depositor_comments
;
The following automatic conversions were performed:

'_symmetry_cell_setting' value 'Monoclinic' changed to 'monoclinic'
according to /home/saulius/struct/CIF-dictionaries/cif_core.dic
dictionary named 'cif_core.dic' version 2.4.1 from 2010-06-29.

Automatic conversion script
Id: cif_fix_values 1715 2011-07-08 13:25:40Z adriana 
;
_cod_original_cell_volume 4187.5(9)
_cod_original_sg_symbol_H-M 'P2(1)/c  '
_cod_database_code 4075863

loop_
_symmetry_equiv_pos_as_xyz
'x, y, z'
'-x, y+1/2, -z+1/2'
'-x, -y, -z'
'x, -y-1/2, z-1/2'

loop_
_atom_site_label
_atom_site_type_symbol
_atom_site_fract_x
_atom_site_fract_y
_atom_site_fract_z
_atom_site_U_iso_or_equiv
_atom_site_adp_type
_atom_site_occupancy
_atom_site_symmetry_multiplicity
_atom_site_calc_flag
_atom_site_refinement_flags
C1 C 0.7257(2) 1.01836(17) 1.14250(14) 0.0439(7) Uani 1 1 d D
H1 H 0.661(2) 1.0379(15) 1.1057(11) 0.053 Uiso 1 1 d D
B2 B 0.7536(3) 0.93000(17) 1.14721(14) 0.0332(6) Uani 1 1 d .
H2 H 0.712(2) 0.8872(14) 1.1106(12) 0.040 Uiso 1 1 d .
B3 B 0.7913(3) 1.08086(19) 1.1879(2) 0.0542(10) Uani 1 1 d .
H3 H 0.767(3) 1.1418(17) 1.1790(14) 0.065 Uiso 1 1 d .
Mn4 Mn 0.90809(3) 1.005764(18) 1.133730(16) 0.02251(10) Uani 1 1 d .
C41 C 0.8585(2) 0.97305(14) 1.05245(12) 0.0323(6) Uani 1 1 d .
O1 O 0.82754(17) 0.95316(11) 1.00068(8) 0.0460(5) Uani 1 1 d .
C42 C 1.0554(2) 0.97766(12) 1.12583(10) 0.0243(5) Uani 1 1 d .
O2 O 1.14821(14) 0.95828(9) 1.11954(8) 0.0302(4) Uani 1 1 d .
C43 C 0.9354(2) 1.10066(14) 1.10618(11) 0.0313(5) Uani 1 1 d .
O3 O 0.95363(17) 1.16184(10) 1.08917(8) 0.0426(5) Uani 1 1 d .
B5 B 0.6868(3) 0.9934(3) 1.2135(2) 0.0795(16) Uani 1 1 d D
H5 H 0.5937(17) 1.0014(19) 1.2142(17) 0.095 Uiso 1 1 d D
C6 C 0.8782(2) 0.90153(13) 1.19422(11) 0.0286(5) Uani 1 1 d D
H6 H 0.908(2) 0.8521(11) 1.1772(11) 0.034 Uiso 1 1 d D
B7 B 0.9330(2) 1.05843(15) 1.23235(12) 0.0253(6) Uani 1 1 d D
H7 H 0.9930(17) 1.1042(11) 1.2438(11) 0.030 Uiso 1 1 d D
B8 B 0.7547(3) 0.89216(17) 1.22648(13) 0.0321(6) Uani 1 1 d .
H8 H 0.711(2) 0.8379(14) 1.2261(12) 0.039 Uiso 1 1 d .
B9 B 0.8040(4) 1.0541(2) 1.26898(19) 0.0585(11) Uani 1 1 d D
H9 H 0.776(3) 1.1021(14) 1.2999(13) 0.070 Uiso 1 1 d D
B10 B 0.9786(2) 0.96390(17) 1.23193(13) 0.0286(6) Uani 1 1 d .
H10 H 1.070(2) 0.9451(13) 1.2430(11) 0.034 Uiso 1 1 d .
B11 B 0.7667(3) 0.96046(18) 1.28618(15) 0.0366(7) Uani 1 1 d .
H11 H 0.719(2) 0.9511(14) 1.3234(13) 0.044(7) Uiso 1 1 d .
B12 B 0.8894(2) 0.90489(18) 1.27438(13) 0.0332(7) Uani 1 1 d .
H12 H 0.930(2) 0.8543(14) 1.3035(12) 0.040 Uiso 1 1 d .
B13 B 0.9166(3) 0.9987(2) 1.29722(16) 0.0501(9) Uani 1 1 d D
H13 H 0.971(2) 1.0115(16) 1.3466(10) 0.060 Uiso 1 1 d D
N1 N 0.67427(14) 0.67387(9) 0.95813(8) 0.0181(4) Uani 1 1 d .
P1 P 0.57950(4) 0.73089(3) 0.92067(2) 0.01548(12) Uani 1 1 d .
P2 P 0.72255(4) 0.64619(3) 1.02871(3) 0.01610(12) Uani 1 1 d .
C11 C 0.49349(18) 0.78642(11) 0.96794(10) 0.0193(4) Uani 1 1 d .
C12 C 0.3833(2) 0.75980(14) 0.97685(12) 0.0307(5) Uani 1 1 d .
H12A H 0.353(2) 0.7115(14) 0.9571(12) 0.036(7) Uiso 1 1 d .
C13 C 0.3178(2) 0.80149(17) 1.01427(14) 0.0417(7) Uani 1 1 d .
H13A H 0.243(3) 0.7821(16) 1.0192(13) 0.052(8) Uiso 1 1 d .
C14 C 0.3609(2) 0.86958(16) 1.04225(13) 0.0427(7) Uani 1 1 d .
H14A H 0.3152 0.8986 1.0670 0.051 Uiso 1 1 calc R
C15 C 0.4708(2) 0.89575(14) 1.03425(12) 0.0376(6) Uani 1 1 d .
H15A H 0.5007 0.9424 1.0541 0.045 Uiso 1 1 calc R
C16 C 0.5379(2) 0.85439(13) 0.99744(11) 0.0272(5) Uani 1 1 d .
H16A H 0.6136 0.8724 0.9924 0.033 Uiso 1 1 calc R
C21 C 0.64957(17) 0.79652(11) 0.87335(10) 0.0181(4) Uani 1 1 d .
C22 C 0.74896(18) 0.77139(12) 0.84984(10) 0.0217(5) Uani 1 1 d .
H22 H 0.7823 0.7225 0.8621 0.026 Uiso 1 1 calc R
C23 C 0.7991(2) 0.81778(12) 0.80860(11) 0.0271(5) Uani 1 1 d .
H23 H 0.8664 0.8005 0.7924 0.032 Uiso 1 1 calc R
C24 C 0.7510(2) 0.88940(13) 0.79100(12) 0.0313(6) Uani 1 1 d .
H24 H 0.7861 0.9214 0.7632 0.038 Uiso 1 1 calc R
C25 C 0.6518(2) 0.91442(13) 0.81378(12) 0.0308(5) Uani 1 1 d .
H25 H 0.6189 0.9634 0.8014 0.037 Uiso 1 1 calc R
C26 C 0.60041(19) 0.86816(12) 0.85457(11) 0.0241(5) Uani 1 1 d .
H26 H 0.5318 0.8852 0.8697 0.029 Uiso 1 1 calc R
C31 C 0.47709(17) 0.67771(11) 0.86325(10) 0.0178(4) Uani 1 1 d .
C32 C 0.48870(18) 0.59855(11) 0.85747(10) 0.0186(4) Uani 1 1 d .
H32 H 0.5471 0.5715 0.8860 0.022 Uiso 1 1 calc R
C33 C 0.41464(19) 0.55908(12) 0.80974(11) 0.0243(5) Uani 1 1 d .
H33 H 0.4230 0.5050 0.8054 0.029 Uiso 1 1 calc R
C34 C 0.32909(19) 0.59816(13) 0.76869(11) 0.0266(5) Uani 1 1 d .
H34 H 0.2790 0.5710 0.7359 0.032 Uiso 1 1 calc R
C35 C 0.3159(2) 0.67706(14) 0.77506(12) 0.0326(6) Uani 1 1 d .
H35 H 0.2556 0.7037 0.7473 0.039 Uiso 1 1 calc R
C36 C 0.39042(19) 0.71701(12) 0.82183(11) 0.0275(5) Uani 1 1 d .
H36 H 0.3825 0.7712 0.8257 0.033 Uiso 1 1 calc R
C51 C 0.76934(17) 0.54713(11) 1.02655(10) 0.0180(4) Uani 1 1 d .
C52 C 0.76851(19) 0.49832(12) 1.07877(11) 0.0232(5) Uani 1 1 d .
H52 H 0.7362 0.5155 1.1145 0.028 Uiso 1 1 calc R
C53 C 0.8150(2) 0.42452(12) 1.07820(12) 0.0294(5) Uani 1 1 d .
H53 H 0.8145 0.3912 1.1136 0.035 Uiso 1 1 calc R
C54 C 0.8622(2) 0.39953(13) 1.02605(12) 0.0306(6) Uani 1 1 d .
H54 H 0.8941 0.3491 1.0259 0.037 Uiso 1 1 calc R
C55 C 0.8632(2) 0.44756(13) 0.97432(12) 0.0303(5) Uani 1 1 d .
H55 H 0.8957 0.4300 0.9387 0.036 Uiso 1 1 calc R
C56 C 0.81679(19) 0.52130(12) 0.97404(11) 0.0246(5) Uani 1 1 d .
H56 H 0.8173 0.5541 0.9383 0.030 Uiso 1 1 calc R
C61 C 0.61691(17) 0.65309(11) 1.08211(10) 0.0185(4) Uani 1 1 d .
C62 C 0.51925(19) 0.60385(12) 1.07306(11) 0.0254(5) Uani 1 1 d .
H62 H 0.5118 0.5652 1.0410 0.031 Uiso 1 1 calc R
C63 C 0.4334(2) 0.61166(13) 1.11104(13) 0.0323(6) Uani 1 1 d .
H63 H 0.3674 0.5780 1.1052 0.039 Uiso 1 1 calc R
C64 C 0.4434(2) 0.66823(15) 1.15726(13) 0.0392(6) Uani 1 1 d .
H64 H 0.3844 0.6732 1.1832 0.047 Uiso 1 1 calc R
C65 C 0.5382(2) 0.71741(16) 1.16594(13) 0.0433(7) Uani 1 1 d .
H65 H 0.5440 0.7567 1.1975 0.052 Uiso 1 1 calc R
C66 C 0.6258(2) 0.70987(14) 1.12876(11) 0.0311(6) Uani 1 1 d .
H66 H 0.6917 0.7436 1.1352 0.037 Uiso 1 1 calc R
C71 C 0.85342(17) 0.69892(11) 1.06306(10) 0.0172(4) Uani 1 1 d .
C72 C 0.91824(18) 0.67661(12) 1.12216(10) 0.0228(5) Uani 1 1 d .
H72 H 0.8908 0.6356 1.1454 0.027 Uiso 1 1 calc R
C73 C 1.02190(19) 0.71406(12) 1.14683(11) 0.0256(5) Uani 1 1 d .
H73 H 1.0654 0.6990 1.1870 0.031 Uiso 1 1 calc R
C74 C 1.06227(19) 0.77347(12) 1.11286(11) 0.0234(5) Uani 1 1 d .
H74 H 1.1340 0.7987 1.1297 0.028 Uiso 1 1 calc R
C75 C 0.99906(18) 0.79626(12) 1.05472(10) 0.0223(5) Uani 1 1 d .
H75 H 1.0271 0.8374 1.0319 0.027 Uiso 1 1 calc R
C76 C 0.89419(18) 0.75912(11) 1.02942(10) 0.0195(4) Uani 1 1 d .
H76 H 0.8507 0.7748 0.9894 0.023 Uiso 1 1 calc R

loop_
_atom_site_aniso_label
_atom_site_aniso_U_11
_atom_site_aniso_U_22
_atom_site_aniso_U_33
_atom_site_aniso_U_23
_atom_site_aniso_U_13
_atom_site_aniso_U_12
C1 0.0206(13) 0.0571(17) 0.0514(18) 0.0200(14) -0.0010(12) 0.0045(12)
B2 0.0382(16) 0.0389(16) 0.0231(15) 0.0000(13) 0.0072(13) -0.0090(13)
B3 0.055(2) 0.0360(17) 0.083(3) 0.0155(18) 0.045(2) 0.0212(16)
Mn4 0.02213(18) 0.02610(18) 0.01990(19) 0.00574(14) 0.00523(14) 0.00370(14)
C41 0.0327(14) 0.0334(13) 0.0311(15) 0.0117(11) 0.0069(12) 0.0011(11)
O1 0.0588(13) 0.0553(12) 0.0214(10) 0.0049(9) 0.0000(9) -0.0035(10)
C42 0.0315(13) 0.0258(11) 0.0173(11) 0.0034(9) 0.0087(10) -0.0019(10)
O2 0.0261(9) 0.0354(9) 0.0324(10) -0.0001(7) 0.0144(8) 0.0012(7)
C43 0.0320(13) 0.0389(14) 0.0218(13) 0.0069(11) 0.0011(10) 0.0012(11)
O3 0.0587(12) 0.0348(10) 0.0331(10) 0.0119(8) 0.0046(9) -0.0076(9)
B5 0.0230(17) 0.160(4) 0.062(3) 0.067(3) 0.0262(17) 0.041(2)
C6 0.0361(14) 0.0255(12) 0.0269(13) 0.0047(10) 0.0137(11) 0.0070(10)
B7 0.0293(14) 0.0260(13) 0.0220(14) -0.0070(11) 0.0082(11) -0.0030(11)
B8 0.0318(15) 0.0406(16) 0.0242(15) 0.0003(12) 0.0053(12) -0.0168(12)
B9 0.069(3) 0.056(2) 0.061(2) -0.0261(19) 0.043(2) -0.0228(19)
B10 0.0187(13) 0.0437(16) 0.0254(15) 0.0128(12) 0.0088(11) 0.0069(12)
B11 0.0370(17) 0.0476(17) 0.0297(16) -0.0024(14) 0.0188(14) -0.0031(14)
B12 0.0230(14) 0.0528(18) 0.0233(15) 0.0118(13) 0.0023(12) -0.0039(13)
B13 0.053(2) 0.070(2) 0.0322(18) -0.0144(17) 0.0214(16) -0.0259(18)
N1 0.0158(9) 0.0199(8) 0.0176(9) 0.0003(7) 0.0003(7) 0.0025(7)
P1 0.0137(3) 0.0162(3) 0.0159(3) 0.0004(2) 0.0006(2) 0.0003(2)
P2 0.0151(3) 0.0166(3) 0.0161(3) 0.0010(2) 0.0010(2) -0.0003(2)
C11 0.0192(11) 0.0213(11) 0.0165(11) 0.0015(9) 0.0004(9) 0.0055(8)
C12 0.0234(12) 0.0349(14) 0.0348(14) -0.0044(11) 0.0076(11) 0.0018(10)
C13 0.0273(14) 0.0559(17) 0.0453(17) -0.0055(14) 0.0156(13) 0.0061(13)
C14 0.0411(16) 0.0556(17) 0.0334(15) -0.0032(13) 0.0119(12) 0.0243(13)
C15 0.0467(16) 0.0341(13) 0.0299(14) -0.0112(11) 0.0007(12) 0.0112(12)
C16 0.0274(12) 0.0284(12) 0.0245(13) -0.0039(10) 0.0014(10) 0.0019(10)
C21 0.0165(10) 0.0190(10) 0.0174(11) -0.0017(8) -0.0009(9) -0.0032(8)
C22 0.0204(11) 0.0196(10) 0.0250(12) -0.0007(9) 0.0033(9) -0.0008(9)
C23 0.0250(12) 0.0261(12) 0.0329(14) -0.0011(10) 0.0127(11) -0.0020(9)
C24 0.0356(14) 0.0278(12) 0.0327(14) 0.0078(10) 0.0122(11) -0.0033(10)
C25 0.0338(13) 0.0227(11) 0.0373(14) 0.0111(10) 0.0103(11) 0.0048(10)
C26 0.0216(11) 0.0240(11) 0.0268(13) 0.0034(9) 0.0044(10) 0.0021(9)
C31 0.0145(10) 0.0221(10) 0.0166(11) -0.0012(8) 0.0019(8) -0.0011(8)
C32 0.0172(10) 0.0207(10) 0.0181(11) -0.0010(9) 0.0036(9) 0.0002(8)
C33 0.0244(12) 0.0233(11) 0.0257(12) -0.0050(9) 0.0060(10) -0.0023(9)
C34 0.0214(12) 0.0338(13) 0.0236(12) -0.0105(10) 0.0013(10) -0.0052(10)
C35 0.0244(13) 0.0376(13) 0.0305(14) -0.0012(11) -0.0108(11) 0.0055(10)
C36 0.0265(12) 0.0207(11) 0.0315(13) -0.0022(10) -0.0059(10) 0.0028(9)
C51 0.0143(10) 0.0178(10) 0.0205(11) -0.0010(8) -0.0011(9) -0.0014(8)
C52 0.0237(11) 0.0218(11) 0.0242(12) 0.0023(9) 0.0044(9) -0.0004(9)
C53 0.0321(13) 0.0206(11) 0.0349(14) 0.0084(10) 0.0046(11) 0.0002(10)
C54 0.0267(13) 0.0194(11) 0.0443(15) -0.0020(11) 0.0021(11) 0.0039(9)
C55 0.0319(13) 0.0282(12) 0.0316(14) -0.0077(10) 0.0075(11) 0.0023(10)
C56 0.0265(12) 0.0244(11) 0.0220(12) 0.0004(9) 0.0012(10) -0.0010(9)
C61 0.0177(10) 0.0184(10) 0.0192(11) 0.0062(9) 0.0019(9) 0.0007(8)
C62 0.0224(12) 0.0213(11) 0.0323(13) -0.0013(10) 0.0038(10) -0.0021(9)
C63 0.0215(12) 0.0274(12) 0.0496(16) 0.0045(11) 0.0104(11) -0.0045(10)
C64 0.0304(14) 0.0455(15) 0.0471(17) -0.0053(13) 0.0220(13) -0.0038(12)
C65 0.0383(15) 0.0513(16) 0.0453(17) -0.0235(13) 0.0208(13) -0.0116(13)
C66 0.0260(13) 0.0367(13) 0.0325(14) -0.0105(11) 0.0101(11) -0.0100(10)
C71 0.0162(10) 0.0171(10) 0.0178(11) -0.0020(8) 0.0019(9) 0.0008(8)
C72 0.0231(12) 0.0216(11) 0.0221(12) 0.0039(9) -0.0006(10) -0.0025(9)
C73 0.0229(12) 0.0281(12) 0.0231(12) 0.0038(10) -0.0038(10) 0.0007(9)
C74 0.0180(11) 0.0250(11) 0.0266(12) -0.0049(10) 0.0019(9) -0.0043(9)
C75 0.0218(11) 0.0232(11) 0.0229(12) 0.0012(9) 0.0063(9) -0.0034(9)
C76 0.0210(11) 0.0209(10) 0.0163(11) 0.0001(9) 0.0023(9) -0.0002(8)

loop_
_atom_type_symbol
_atom_type_description
_atom_type_scat_dispersion_real
_atom_type_scat_dispersion_imag
_atom_type_scat_source
C C 0.0033 0.0016 'International Tables Vol C Tables 4.2.6.8 and 6.1.1.4'
H H 0.0000 0.0000 'International Tables Vol C Tables 4.2.6.8 and 6.1.1.4'
B B 0.0013 0.0007 'International Tables Vol C Tables 4.2.6.8 and 6.1.1.4'
N N 0.0061 0.0033 'International Tables Vol C Tables 4.2.6.8 and 6.1.1.4'
O O 0.0106 0.0060 'International Tables Vol C Tables 4.2.6.8 and 6.1.1.4'
P P 0.1023 0.0942 'International Tables Vol C Tables 4.2.6.8 and 6.1.1.4'
Mn Mn 0.3368 0.7283 'International Tables Vol C Tables 4.2.6.8 and 6.1.1.4'

loop_
_geom_angle_atom_site_label_1
_geom_angle_atom_site_label_2
_geom_angle_atom_site_label_3
_geom_angle
B3 C1 B2 124.7(2)
B3 C1 B5 78.6(3)
B2 C1 B5 77.1(2)
B3 C1 Mn4 75.34(15)
B2 C1 Mn4 73.33(15)
B5 C1 Mn4 117.38(18)
C1 B2 C6 118.2(2)
C1 B2 B8 112.6(2)
C6 B2 B8 57.92(15)
C1 B2 B5 54.45(18)
C6 B2 B5 97.66(19)
B8 B2 B5 59.65(17)
C1 B2 Mn4 65.28(14)
C6 B2 Mn4 68.64(13)
B8 B2 Mn4 116.60(17)
B5 B2 Mn4 99.89(18)
C1 B3 B9 111.8(2)
C1 B3 B7 118.6(2)
B9 B3 B7 60.7(2)
C1 B3 B5 53.8(2)
B9 B3 B5 60.3(2)
B7 B3 B5 102.8(2)
C1 B3 Mn4 64.05(15)
B9 B3 Mn4 112.2(2)
B7 B3 Mn4 65.37(12)
B5 B3 Mn4 97.57(18)
C43 Mn4 C42 89.86(11)
C43 Mn4 C41 91.20(11)
C42 Mn4 C41 88.56(11)
C43 Mn4 C1 99.39(11)
C42 Mn4 C1 170.10(10)
C41 Mn4 C1 87.77(11)
C43 Mn4 B10 123.30(11)
C42 Mn4 B10 78.48(10)
C41 Mn4 B10 142.59(11)
C1 Mn4 B10 99.05(10)
C43 Mn4 B7 85.97(10)
C42 Mn4 B7 102.94(10)
C41 Mn4 B7 168.13(11)
C1 Mn4 B7 81.34(11)
B10 Mn4 B7 45.17(10)
C43 Mn4 B2 139.29(11)
C42 Mn4 B2 128.80(11)
C41 Mn4 B2 79.22(11)
C1 Mn4 B2 41.38(11)
B10 Mn4 B2 82.03(10)
B7 Mn4 B2 95.46(10)
C43 Mn4 C6 164.73(10)
C42 Mn4 C6 94.19(9)
C41 Mn4 C6 103.60(10)
C1 Mn4 C6 77.77(9)
B10 Mn4 C6 43.85(10)
B7 Mn4 C6 78.78(9)
B2 Mn4 C6 43.28(10)
C43 Mn4 B3 78.15(11)
C42 Mn4 B3 146.68(13)
C41 Mn4 B3 122.26(14)
C1 Mn4 B3 40.61(13)
B10 Mn4 B3 82.42(12)
B7 Mn4 B3 45.87(13)
B2 Mn4 B3 74.24(12)
C6 Mn4 B3 90.56(10)
O1 C41 Mn4 179.2(2)
O2 C42 Mn4 178.1(2)
O3 C43 Mn4 179.2(2)
C1 B5 B11 133.3(2)
C1 B5 B8 101.4(2)
B11 B5 B8 55.73(17)
C1 B5 B9 97.9(3)
B11 B5 B9 55.7(2)
B8 B5 B9 100.6(2)
C1 B5 B2 48.47(17)
B11 B5 B2 103.3(2)
B8 B5 B2 54.12(17)
B9 B5 B2 113.9(2)
C1 B5 B3 47.61(18)
B11 B5 B3 103.3(3)
B8 B5 B3 117.84(19)
B9 B5 B3 52.1(2)
B2 B5 B3 84.73(17)
B2 C6 B10 122.86(19)
B2 C6 B12 120.03(19)
B10 C6 B12 64.54(16)
B2 C6 B8 64.85(16)
B10 C6 B8 115.26(19)
B12 C6 B8 61.17(15)
B2 C6 Mn4 68.09(12)
B10 C6 Mn4 66.45(12)
B12 C6 Mn4 123.32(16)
B8 C6 Mn4 121.59(16)
B10 B7 B13 61.14(17)
B10 B7 B3 117.2(2)
B13 B7 B3 109.4(2)
B10 B7 B9 103.8(2)
B13 B7 B9 55.1(2)
B3 B7 B9 59.2(2)
B10 B7 Mn4 66.45(12)
B13 B7 Mn4 118.34(17)
B3 B7 Mn4 68.76(15)
B9 B7 Mn4 113.73(18)
C6 B8 B12 59.32(15)
C6 B8 B11 105.38(19)
B12 B8 B11 61.67(17)
C6 B8 B2 57.23(15)
B12 B8 B2 111.5(2)
B11 B8 B2 115.0(2)
C6 B8 B5 101.81(19)
B12 B8 B5 105.8(2)
B11 B8 B5 57.1(2)
B2 B8 B5 66.23(18)
B13 B9 B11 65.5(2)
B13 B9 B3 116.0(2)
B11 B9 B3 118.0(3)
B13 B9 B7 61.42(19)
B11 B9 B7 112.6(2)
B3 B9 B7 60.14(18)
B13 B9 B5 109.2(3)
B11 B9 B5 56.54(18)
B3 B9 B5 67.6(2)
B7 B9 B5 107.5(2)
C6 B10 B7 115.41(19)
C6 B10 B13 104.82(19)
B7 B10 B13 60.45(18)
C6 B10 B12 57.83(15)
B7 B10 B12 109.75(19)
B13 B10 B12 57.33(17)
C6 B10 Mn4 69.70(12)
B7 B10 Mn4 68.38(12)
B13 B10 Mn4 119.39(19)
B12 B10 Mn4 120.46(16)
B8 B11 B9 118.7(2)
B8 B11 B5 67.2(2)
B9 B11 B5 67.7(3)
B8 B11 B12 59.00(17)
B9 B11 B12 104.4(2)
B5 B11 B12 111.5(2)
B8 B11 B13 107.4(2)
B9 B11 B13 54.8(2)
B5 B11 B13 109.7(2)
B12 B11 B13 56.91(18)
C6 B12 B13 107.3(2)
C6 B12 B8 59.51(16)
B13 B12 B8 113.2(2)
C6 B12 B11 103.8(2)
B13 B12 B11 63.43(19)
B8 B12 B11 59.34(17)
C6 B12 B10 57.64(15)
B13 B12 B10 60.53(17)
B8 B12 B10 108.18(19)
B11 B12 B10 107.5(2)
B9 B13 B12 110.9(3)
B9 B13 B7 63.5(2)
B12 B13 B7 112.1(2)
B9 B13 B10 108.2(2)
B12 B13 B10 62.14(17)
B7 B13 B10 58.41(16)
B9 B13 B11 59.7(2)
B12 B13 B11 59.65(17)
B7 B13 B11 109.8(2)
B10 B13 B11 105.9(2)
P2 N1 P1 140.04(12)
N1 P1 C21 109.85(9)
N1 P1 C31 109.64(9)
C21 P1 C31 104.51(9)
N1 P1 C11 116.80(9)
C21 P1 C11 108.33(10)
C31 P1 C11 106.98(10)
N1 P2 C61 114.21(9)
N1 P2 C51 108.86(9)
C61 P2 C51 108.41(9)
N1 P2 C71 111.28(9)
C61 P2 C71 108.57(10)
C51 P2 C71 105.09(9)
C16 C11 C12 119.6(2)
C16 C11 P1 120.55(17)
C12 C11 P1 119.86(16)
C13 C12 C11 120.1(2)
C14 C13 C12 120.2(3)
C13 C14 C15 119.9(2)
C14 C15 C16 120.6(2)
C15 C16 C11 119.6(2)
C22 C21 C26 119.60(19)
C22 C21 P1 118.45(15)
C26 C21 P1 121.63(16)
C23 C22 C21 120.05(19)
C24 C23 C22 120.0(2)
C25 C24 C23 120.2(2)
C24 C25 C26 120.2(2)
C25 C26 C21 119.9(2)
C32 C31 C36 119.93(19)
C32 C31 P1 120.37(16)
C36 C31 P1 119.58(15)
C31 C32 C33 119.8(2)
C34 C33 C32 120.2(2)
C33 C34 C35 120.2(2)
C36 C35 C34 120.0(2)
C35 C36 C31 119.9(2)
C52 C51 C56 119.74(19)
C52 C51 P2 120.98(16)
C56 C51 P2 119.03(16)
C53 C52 C51 119.8(2)
C54 C53 C52 120.0(2)
C55 C54 C53 120.4(2)
C54 C55 C56 120.3(2)
C55 C56 C51 119.7(2)
C66 C61 C62 119.4(2)
C66 C61 P2 121.38(16)
C62 C61 P2 119.09(16)
C63 C62 C61 119.8(2)
C64 C63 C62 120.2(2)
C65 C64 C63 120.4(2)
C64 C65 C66 120.2(2)
C61 C66 C65 120.0(2)
C76 C71 C72 119.50(19)
C76 C71 P2 120.27(16)
C72 C71 P2 120.13(15)
C73 C72 C71 120.23(19)
C72 C73 C74 119.9(2)
C75 C74 C73 120.5(2)
C74 C75 C76 120.18(19)
C71 C76 C75 119.70(19)

loop_
_geom_bond_atom_site_label_1
_geom_bond_atom_site_label_2
_geom_bond_distance
C1 B3 1.559(5)
C1 B2 1.567(4)
C1 B5 1.703(4)
C1 Mn4 2.153(3)
B2 C6 1.678(4)
B2 B8 1.806(4)
B2 B5 2.040(5)
B2 Mn4 2.270(3)
B3 B9 1.766(6)
B3 B7 1.784(5)
B3 B5 2.068(6)
B3 Mn4 2.316(3)
Mn4 C43 1.794(3)
Mn4 C42 1.802(2)
Mn4 C41 1.815(3)
Mn4 B10 2.228(3)
Mn4 B7 2.259(3)
Mn4 C6 2.279(2)
C41 O1 1.150(3)
C42 O2 1.151(3)
C43 O3 1.153(3)
B5 B11 1.752(5)
B5 B8 1.923(5)
B5 B9 1.944(6)
C6 B10 1.684(4)
C6 B12 1.687(4)
C6 B8 1.690(4)
B7 B10 1.723(4)
B7 B13 1.760(4)
B7 B9 1.794(4)
B8 B12 1.718(4)
B8 B11 1.724(4)
B9 B13 1.644(6)
B9 B11 1.736(5)
B10 B13 1.772(4)
B10 B12 1.799(4)
B11 B12 1.765(4)
B11 B13 1.829(4)
B12 B13 1.713(5)
N1 P2 1.5823(17)
N1 P1 1.5839(17)
P1 C21 1.800(2)
P1 C31 1.800(2)
P1 C11 1.806(2)
P2 C61 1.805(2)
P2 C51 1.805(2)
P2 C71 1.808(2)
C11 C16 1.392(3)
C11 C12 1.394(3)
C12 C13 1.389(3)
C13 C14 1.377(4)
C14 C15 1.383(4)
C15 C16 1.390(3)
C21 C22 1.395(3)
C21 C26 1.396(3)
C22 C23 1.387(3)
C23 C24 1.386(3)
C24 C25 1.385(3)
C25 C26 1.386(3)
C31 C32 1.388(3)
C31 C36 1.392(3)
C32 C33 1.389(3)
C33 C34 1.378(3)
C34 C35 1.387(3)
C35 C36 1.384(3)
C51 C52 1.397(3)
C51 C56 1.398(3)
C52 C53 1.389(3)
C53 C54 1.385(3)
C54 C55 1.381(3)
C55 C56 1.387(3)
C61 C66 1.389(3)
C61 C62 1.400(3)
C62 C63 1.386(3)
C63 C64 1.379(4)
C64 C65 1.374(3)
C65 C66 1.390(3)
C71 C76 1.392(3)
C71 C72 1.401(3)
C72 C73 1.382(3)
C73 C74 1.384(3)
C74 C75 1.380(3)
C75 C76 1.394(3)
